data_7120614
loop_
_publ_author_name
'Wang, Hailong'
'Bao, Zongbi'
'Wu, Hui'
'Lin, Rui-Biao'
'Zhou, Wei'
'Hu, Tong-Liang'
'Li, Bin'
'Zhao, John Cong-Gui'
'Chen, Banglin'

_publ_section_title
;
 Two solvent-induced porous hydrogen-bonded organic frameworks: solvent
 effects on structures and functionalities
;
_journal_name_full 'Chem. Commun.'
_journal_paper_doi 10.1039/C7CC06187K
_journal_year 2017
_chemical_formula_sum 'C62 H84 N22 O7 S'
_chemical_formula_weight 1281.57
_chemical_name_systematic
; 
 ? 
;
_space_group_IT_number 15
_symmetry_cell_setting monoclinic
_symmetry_space_group_name_Hall '-C 2yc'
_symmetry_space_group_name_H-M 'C 1 2/c 1'
_atom_sites_solution_hydrogens geom
_atom_sites_solution_primary direct
_atom_sites_solution_secondary difmap
_audit_creation_method SHELXL-97
_audit_update_record
;
2017-08-06 deposited with the CCDC.
2017-08-23 downloaded from the CCDC.
;
_cell_angle_alpha 90.00
_cell_angle_beta 92.692(2)
_cell_angle_gamma 90.00
_cell_formula_units_Z 4
_cell_length_a 21.6470(5)
_cell_length_b 22.0832(5)
_cell_length_c 14.1759(3)
_cell_measurement_reflns_used 8403
_cell_measurement_temperature 100.00(16)
_cell_measurement_theta_max 73.2010
_cell_measurement_theta_min 3.9570
_cell_volume 6769.1(3)
_computing_structure_refinement 'SHELXL-97 (Sheldrick, 1997)'
_computing_structure_solution 'SHELXS-97 (Sheldrick, 1990)'
_diffrn_ambient_temperature 100.00(16)
_diffrn_detector_area_resol_mean 10.5148
_diffrn_measured_fraction_theta_full 0.999
_diffrn_measured_fraction_theta_max 0.999
_diffrn_measurement_device_type 'SuperNova, Dual, Cu at zero, Atlas'
_diffrn_measurement_method '\w scans'
_diffrn_radiation_monochromator graphite
_diffrn_radiation_source 'fine-focus sealed tube'
_diffrn_radiation_type CuK\a
_diffrn_radiation_wavelength 1.54178
_diffrn_reflns_av_R_equivalents 0.0590
_diffrn_reflns_av_sigmaI/netI 0.0430
_diffrn_reflns_limit_h_max 24
_diffrn_reflns_limit_h_min -24
_diffrn_reflns_limit_k_max 25
_diffrn_reflns_limit_k_min -18
_diffrn_reflns_limit_l_max 16
_diffrn_reflns_limit_l_min -16
_diffrn_reflns_number 19963
_diffrn_reflns_theta_full 63.00
_diffrn_reflns_theta_max 63.00
_diffrn_reflns_theta_min 4.00
_diffrn_standards_interval_count 0
_diffrn_standards_interval_time 0
_diffrn_standards_number 0
_exptl_absorpt_coefficient_mu 0.977
_exptl_absorpt_correction_T_max 0.9086
_exptl_absorpt_correction_T_min 0.8438
_exptl_absorpt_correction_type multi-scan
_exptl_absorpt_process_details
;
CrysAlisPro, Agilent Technologies,
Version 1.171.37.34 (release 22-05-2014 CrysAlis171 .NET)
(compiled May 22 2014,16:03:01)
Empirical absorption correction using spherical harmonics,
 implemented in SCALE3 ABSPACK scaling algorithm.
;
_exptl_crystal_colour colorless
_exptl_crystal_density_diffrn 1.258
_exptl_crystal_density_method 'not measured'
_exptl_crystal_description block
_exptl_crystal_F_000 2728
_exptl_crystal_size_max 0.18
_exptl_crystal_size_mid 0.15
_exptl_crystal_size_min 0.10
_refine_diff_density_max 1.173
_refine_diff_density_min -1.611
_refine_diff_density_rms 0.130
_refine_ls_extinction_method none
_refine_ls_goodness_of_fit_ref 1.708
_refine_ls_hydrogen_treatment mixed
_refine_ls_matrix_type full
_refine_ls_number_parameters 573
_refine_ls_number_reflns 5477
_refine_ls_number_restraints 1850
_refine_ls_restrained_S_all 1.696
_refine_ls_R_factor_all 0.1369
_refine_ls_R_factor_gt 0.1243
_refine_ls_shift/su_max 0.000
_refine_ls_shift/su_mean 0.000
_refine_ls_structure_factor_coef Fsqd
_refine_ls_weighting_details 'calc w=1/[\s^2^(Fo^2^)+(0.2000P)^2^+0.0000P] where P=(Fo^2^+2Fc^2^)/3'
_refine_ls_weighting_scheme calc
_refine_ls_wR_factor_gt 0.3612
_refine_ls_wR_factor_ref 0.3846
_reflns_number_gt 4527
_reflns_number_total 5477
_reflns_threshold_expression >2sigma(I)
_cod_data_source_file c7cc06187k2.cif
_cod_data_source_block HOF-5
_cod_original_sg_symbol_Hall ' -C 2yc  '
_cod_original_sg_symbol_H-M 'C 2/c'
_cod_database_code 7120614

loop_
_symmetry_equiv_pos_as_xyz
'x, y, z'
'-x, y, -z+1/2'
'x+1/2, y+1/2, z'
'-x+1/2, y+1/2, -z+1/2'
'-x, -y, -z'
'x, -y, z-1/2'
'-x+1/2, -y+1/2, -z'
'x+1/2, -y+1/2, z-1/2'

loop_
_atom_site_label
_atom_site_type_symbol
_atom_site_fract_x
_atom_site_fract_y
_atom_site_fract_z
_atom_site_U_iso_or_equiv
_atom_site_adp_type
_atom_site_occupancy
_atom_site_symmetry_multiplicity
_atom_site_calc_flag
_atom_site_refinement_flags
_atom_site_disorder_assembly
_atom_site_disorder_group
N1 N 0.65269(14) 0.90116(13) 0.5753(2) 0.0221(7) Uani 1 1 d U A 2
N2 N 0.65165(15) 0.92294(14) 0.7412(2) 0.0268(8) Uani 1 1 d U A 2
N3 N 0.56867(14) 0.86758(12) 0.6634(2) 0.0228(7) Uani 1 1 d U A 2
N4 N 0.73331(15) 0.95012(16) 0.6527(2) 0.0322(8) Uani 1 1 d U A 2
H4A H 0.7511 0.9655 0.7026 0.039 Uiso 1 1 calc R A 2
H4B H 0.7512 0.9515 0.5999 0.039 Uiso 1 1 calc R A 2
N5 N 0.56869(16) 0.88980(16) 0.8222(2) 0.0318(8) Uani 1 1 d U A 2
H5A H 0.5853 0.9054 0.8728 0.038 Uiso 1 1 calc R A 2
H5B H 0.5337 0.8715 0.8239 0.038 Uiso 1 1 calc R A 2
N6 N 0.70241(14) 0.55037(12) 0.5291(2) 0.0215(7) Uani 1 1 d U B 2
N7 N 0.70329(15) 0.49638(13) 0.6754(2) 0.0273(8) Uani 1 1 d U B 2
N8 N 0.60857(15) 0.53404(14) 0.6048(2) 0.0261(7) Uani 1 1 d U B 2
N9 N 0.79261(15) 0.51158(15) 0.5985(2) 0.0316(8) Uani 1 1 d U B 2
H9A H 0.8122 0.4922 0.6432 0.038 Uiso 1 1 calc R B 2
H9B H 0.8124 0.5258 0.5521 0.038 Uiso 1 1 calc R B 2
N10 N 0.61063(17) 0.48409(16) 0.7454(2) 0.0356(9) Uani 1 1 d U B 2
H10A H 0.6298 0.4653 0.7912 0.043 Uiso 1 1 calc R B 2
H10B H 0.5713 0.4892 0.7459 0.043 Uiso 1 1 calc R B 2
N11 N 0.9339(4) 0.4644(4) 0.3979(6) 0.082(3) Uani 0.50 1 d PDU C 1
N12 N 0.5000 0.6566(3) 0.7500 0.109(3) Uani 1 2 d SDU . .
O1 O 0.7413(6) 0.7953(6) 0.4008(11) 0.118(3) Uani 0.492(8) 1 d PDU D 1
O2 O 0.7551(7) 0.8283(7) 0.3079(14) 0.134(4) Uani 0.508(8) 1 d PDU D 2
O3 O 0.6358(7) 0.6165(6) -0.0497(11) 0.169(4) Uani 0.690(10) 1 d PDU E 1
O4 O 0.6484(14) 0.7224(11) -0.019(2) 0.153(4) Uani 0.310(10) 1 d PDU E 2
O5 O 0.9188(4) 0.4848(4) 0.5410(6) 0.081(3) Uani 0.50 1 d PDU F 1
O6 O 0.5000 0.5557(2) 0.7500 0.0681(16) Uani 1 2 d SDU . .
C1 C 0.67823(17) 0.92422(15) 0.6572(2) 0.0235(8) Uani 1 1 d U . .
C2 C 0.59723(17) 0.89402(15) 0.7407(2) 0.0231(8) Uani 1 1 d U . .
C3 C 0.59922(16) 0.87346(13) 0.5838(2) 0.0183(8) Uani 1 1 d U . .
C4 C 0.57064(16) 0.84461(13) 0.4966(2) 0.0186(8) Uani 1 1 d U A .
C5 C 0.52265(18) 0.80441(17) 0.5020(3) 0.0280(8) Uani 1 1 d U . .
H5 H 0.5058 0.7971 0.5600 0.034 Uiso 1 1 calc R A .
C6 C 0.49871(18) 0.77424(16) 0.4218(3) 0.0283(9) Uani 1 1 d U A .
H6 H 0.4663 0.7469 0.4269 0.034 Uiso 1 1 calc R . .
C7 C 0.52326(16) 0.78497(13) 0.3341(2) 0.0182(8) Uani 1 1 d U . .
C8 C 0.5707(2) 0.82702(17) 0.3289(3) 0.0311(9) Uani 1 1 d U A .
H8 H 0.5867 0.8358 0.2707 0.037 Uiso 1 1 calc R . .
C9 C 0.5946(2) 0.85614(17) 0.4094(3) 0.0321(9) Uani 1 1 d U . .
H9 H 0.6270 0.8835 0.4048 0.039 Uiso 1 1 calc R A .
C10 C 0.73181(17) 0.51963(14) 0.6010(3) 0.0234(8) Uani 1 1 d U . .
C11 C 0.64194(18) 0.50524(16) 0.6737(3) 0.0260(8) Uani 1 1 d U . .
C12 C 0.64183(16) 0.55532(14) 0.5361(2) 0.0206(8) Uani 1 1 d U . .
C13 C 0.60566(16) 0.58835(14) 0.4603(2) 0.0191(7) Uani 1 1 d U B .
C14 C 0.54374(17) 0.57549(14) 0.4415(3) 0.0229(8) Uani 1 1 d U . .
H14 H 0.5249 0.5454 0.4758 0.027 Uiso 1 1 calc R B .
C15 C 0.50930(16) 0.60685(14) 0.3721(2) 0.0211(8) Uani 1 1 d U B .
H15 H 0.4682 0.5966 0.3586 0.025 Uiso 1 1 calc R . .
C16 C 0.53645(16) 0.65371(13) 0.3228(2) 0.0184(8) Uani 1 1 d U . .
C17 C 0.59923(16) 0.66649(13) 0.3405(2) 0.0187(8) Uani 1 1 d U B .
H17 H 0.6179 0.6970 0.3067 0.022 Uiso 1 1 calc R . .
C18 C 0.63400(16) 0.63391(13) 0.4084(2) 0.0190(7) Uani 1 1 d U . .
H18 H 0.6758 0.6423 0.4193 0.023 Uiso 1 1 calc R B .
C19 C 0.5000 0.7501(2) 0.2500 0.0176(10) Uani 1 2 d SU . .
C20 C 0.5000 0.6891(2) 0.2500 0.0181(10) Uani 1 2 d SU . .
C21 C 0.7914(9) 0.7527(8) 0.4092(13) 0.119(4) Uani 0.492(8) 1 d PDU D 1
H21A H 0.7811 0.7188 0.4491 0.142 Uiso 0.492(8) 1 calc PR D 1
H21B H 0.8288 0.7719 0.4353 0.142 Uiso 0.492(8) 1 calc PR D 1
C22 C 0.7993(13) 0.7323(9) 0.3080(13) 0.125(4) Uani 0.492(8) 1 d PDU D 1
H22A H 0.7771 0.6948 0.2955 0.150 Uiso 0.492(8) 1 calc PR D 1
H22B H 0.8427 0.7257 0.2970 0.150 Uiso 0.492(8) 1 calc PR D 1
C23 C 0.7733(11) 0.7827(8) 0.2442(12) 0.125(4) Uani 0.492(8) 1 d PDU D 1
H23A H 0.7502 0.7661 0.1899 0.149 Uiso 0.492(8) 1 calc PR D 1
H23B H 0.8062 0.8082 0.2224 0.149 Uiso 0.492(8) 1 calc PR D 1
C24 C 0.7306(10) 0.8186(10) 0.3073(12) 0.113(4) Uani 0.492(8) 1 d PDU D 1
H24A H 0.7403 0.8614 0.3054 0.136 Uiso 0.492(8) 1 calc PR D 1
H24B H 0.6877 0.8130 0.2863 0.136 Uiso 0.492(8) 1 calc PR D 1
C25 C 0.7196(7) 0.7792(7) 0.2651(17) 0.113(3) Uani 0.508(8) 1 d PDU D 2
H25A H 0.7104 0.7861 0.1983 0.136 Uiso 0.508(8) 1 calc PR D 2
H25B H 0.6814 0.7724 0.2966 0.136 Uiso 0.508(8) 1 calc PR D 2
C26 C 0.7650(8) 0.7271(6) 0.282(2) 0.126(3) Uani 0.508(8) 1 d PDU D 2
H26A H 0.7587 0.6960 0.2336 0.151 Uiso 0.508(8) 1 calc PR D 2
H26B H 0.7605 0.7090 0.3433 0.151 Uiso 0.508(8) 1 calc PR D 2
C27 C 0.8285(7) 0.7568(8) 0.275(2) 0.123(4) Uani 0.508(8) 1 d PDU D 2
H27A H 0.8405 0.7586 0.2101 0.147 Uiso 0.508(8) 1 calc PR D 2
H27B H 0.8598 0.7345 0.3121 0.147 Uiso 0.508(8) 1 calc PR D 2
C28 C 0.8202(7) 0.8205(7) 0.3154(18) 0.123(4) Uani 0.508(8) 1 d PDU D 2
H28A H 0.8357 0.8229 0.3806 0.148 Uiso 0.508(8) 1 calc PR D 2
H28B H 0.8411 0.8506 0.2785 0.148 Uiso 0.508(8) 1 calc PR D 2
C29 C 0.7020(7) 0.6151(8) -0.0418(13) 0.147(4) Uani 0.690(10) 1 d PDU E 1
H29A H 0.7188 0.6345 -0.0963 0.177 Uiso 0.690(10) 1 calc PR E 1
H29B H 0.7162 0.5734 -0.0397 0.177 Uiso 0.690(10) 1 calc PR E 1
C30 C 0.7244(6) 0.6481(8) 0.0485(13) 0.144(4) Uani 0.690(10) 1 d PDU E 1
H30A H 0.7506 0.6823 0.0344 0.173 Uiso 0.690(10) 1 calc PR E 1
H30B H 0.7468 0.6211 0.0918 0.173 Uiso 0.690(10) 1 calc PR E 1
C31 C 0.6625(7) 0.6693(9) 0.0892(11) 0.144(4) Uani 0.690(10) 1 d PDU E 1
H31A H 0.6475 0.6404 0.1342 0.173 Uiso 0.690(10) 1 calc PR E 1
H31B H 0.6666 0.7087 0.1190 0.173 Uiso 0.690(10) 1 calc PR E 1
C32 C 0.6202(8) 0.6720(7) -0.0007(13) 0.136(4) Uani 0.690(10) 1 d PDU E 1
H32A H 0.5769 0.6724 0.0144 0.163 Uiso 0.690(10) 1 calc PR E 1
H32B H 0.6289 0.7074 -0.0382 0.163 Uiso 0.690(10) 1 calc PR E 1
C33 C 0.672(2) 0.7172(13) 0.077(2) 0.144(4) Uani 0.310(10) 1 d PDU E 2
H33A H 0.6422 0.7343 0.1193 0.173 Uiso 0.310(10) 1 calc PR E 2
H33B H 0.7103 0.7391 0.0858 0.173 Uiso 0.310(10) 1 calc PR E 2
C34 C 0.682(2) 0.6497(15) 0.099(3) 0.142(4) Uani 0.310(10) 1 d PDU E 2
H34A H 0.7252 0.6388 0.1038 0.170 Uiso 0.310(10) 1 d PR E 2
H34B H 0.6629 0.6388 0.1575 0.170 Uiso 0.310(10) 1 d PR E 2
C35 C 0.651(2) 0.6170(10) 0.014(3) 0.149(5) Uani 0.310(10) 1 d PDU E 2
H35A H 0.6209 0.5876 0.0346 0.179 Uiso 0.310(10) 1 d PR E 2
H35B H 0.6802 0.5966 -0.0247 0.179 Uiso 0.310(10) 1 d PR E 2
C36 C 0.6156(19) 0.6676(14) -0.040(3) 0.148(5) Uani 0.310(10) 1 d PDU E 2
H36A H 0.6139 0.6595 -0.1077 0.177 Uiso 0.310(10) 1 d PR E 2
H36B H 0.5738 0.6730 -0.0202 0.177 Uiso 0.310(10) 1 d PR E 2
C37 C 0.9566(5) 0.4920(4) 0.4781(7) 0.084(3) Uani 0.50 1 d PDU . 1
H37 H 0.9941 0.5124 0.4849 0.100 Uiso 0.50 1 d PR . 1
C38 C 0.8750(3) 0.4405(4) 0.4252(6) 0.0264(16) Uani 0.50 1 d PDU C 1
H38A H 0.8808 0.4163 0.4811 0.040 Uiso 0.50 1 d PR C 1
H38B H 0.8558 0.4165 0.3755 0.040 Uiso 0.50 1 d PR C 1
H38C H 0.8491 0.4745 0.4380 0.040 Uiso 0.50 1 d PR C 1
C39 C 0.9633(8) 0.4628(7) 0.3091(9) 0.088(4) Uani 0.50 1 d PDU C 1
H39A H 0.9651 0.5030 0.2836 0.132 Uiso 0.50 1 calc PR C 1
H39B H 0.9400 0.4372 0.2657 0.132 Uiso 0.50 1 calc PR C 1
H39C H 1.0045 0.4470 0.3185 0.132 Uiso 0.50 1 calc PR C 1
C40 C 0.4926(4) 0.6043(3) 0.7889(8) 0.091(4) Uani 0.50 1 d PDU . .
H40A H 0.4802 0.6037 0.8530 0.109 Uiso 0.50 1 d PR . .
C41 C 0.5203(8) 0.6594(7) 0.6510(7) 0.089(3) Uani 0.50 1 d PDU . .
H41A H 0.5253 0.6190 0.6276 0.133 Uiso 0.50 1 d PR . .
H41B H 0.4896 0.6802 0.6121 0.133 Uiso 0.50 1 d PR . .
H41C H 0.5589 0.6806 0.6493 0.133 Uiso 0.50 1 d PR . .
C42 C 0.4914(8) 0.7157(5) 0.7904(12) 0.114(4) Uani 0.50 1 d PDU . .
H42A H 0.4785 0.7117 0.8540 0.171 Uiso 0.50 1 d PR . .
H42B H 0.5297 0.7377 0.7905 0.171 Uiso 0.50 1 d PR . .
H42C H 0.4603 0.7372 0.7533 0.171 Uiso 0.50 1 d PR . .
S1 S 0.8807(6) 0.4689(5) 0.4104(7) 0.138(3) Uani 0.25 1 d PDU G 2
S2 S 0.8976(4) 0.4077(4) 0.4135(5) 0.095(2) Uani 0.25 1 d PDU G 2
O7 O 0.8986(5) 0.4474(5) 0.5021(5) 0.081(3) Uani 0.50 1 d PDU G 2
C43 C 0.8286(6) 0.4195(8) 0.3484(12) 0.118(4) Uani 0.50 1 d PDU G 2
H43A H 0.8007 0.4437 0.3832 0.177 Uiso 0.25 1 d PR G 2
H43B H 0.8106 0.3803 0.3367 0.177 Uiso 0.25 1 d PR G 2
H43C H 0.8359 0.4388 0.2893 0.177 Uiso 0.25 1 d PR G 2
H43D H 0.7887 0.4205 0.3754 0.177 Uiso 0.25 1 d PR G 2
H43E H 0.8243 0.4307 0.2830 0.177 Uiso 0.25 1 d PR G 2
H43F H 0.8454 0.3793 0.3538 0.177 Uiso 0.25 1 d PR G 2
C44 C 0.9448(7) 0.4522(8) 0.3431(12) 0.099(4) Uani 0.50 1 d PDU G 2
H44A H 0.9206 0.4853 0.3179 0.149 Uiso 0.25 1 d PR G 2
H44B H 0.9596 0.4284 0.2922 0.149 Uiso 0.25 1 d PR G 2
H44C H 0.9794 0.4677 0.3806 0.149 Uiso 0.25 1 d PR G 2
H44D H 0.9786 0.4770 0.3663 0.149 Uiso 0.25 1 d PR G 2
H44E H 0.9562 0.4103 0.3488 0.149 Uiso 0.25 1 d PR G 2
H44F H 0.9352 0.4617 0.2780 0.149 Uiso 0.25 1 d PR G 2

loop_
_atom_site_aniso_label
_atom_site_aniso_U_11
_atom_site_aniso_U_22
_atom_site_aniso_U_33
_atom_site_aniso_U_23
_atom_site_aniso_U_13
_atom_site_aniso_U_12
N1 0.0298(16) 0.0240(14) 0.0116(14) -0.0033(10) -0.0075(12) -0.0032(11)
N2 0.0324(17) 0.0320(16) 0.0152(15) -0.0070(12) -0.0055(12) -0.0067(13)
N3 0.0300(16) 0.0227(14) 0.0150(15) -0.0048(11) -0.0058(12) -0.0030(11)
N4 0.0313(18) 0.051(2) 0.0139(15) -0.0113(13) -0.0051(13) -0.0135(14)
N5 0.0379(19) 0.0444(18) 0.0127(15) -0.0071(13) -0.0044(13) -0.0133(14)
N6 0.0287(16) 0.0219(14) 0.0132(15) 0.0046(10) -0.0074(11) 0.0019(11)
N7 0.0339(17) 0.0262(15) 0.0208(17) 0.0096(12) -0.0088(13) 0.0019(12)
N8 0.0274(16) 0.0296(15) 0.0204(16) 0.0088(12) -0.0083(12) -0.0003(12)
N9 0.0294(18) 0.0396(18) 0.0251(17) 0.0120(13) -0.0078(13) 0.0059(13)
N10 0.0350(18) 0.0446(19) 0.0263(19) 0.0202(14) -0.0086(14) -0.0030(14)
N11 0.099(6) 0.070(5) 0.079(6) 0.009(5) 0.011(6) 0.024(5)
N12 0.134(7) 0.078(5) 0.117(7) 0.000 0.039(6) 0.000
O1 0.115(6) 0.089(5) 0.147(7) -0.019(5) -0.013(6) 0.020(5)
O2 0.128(7) 0.097(6) 0.178(7) -0.033(6) 0.000(7) 0.016(6)
O3 0.166(7) 0.142(6) 0.200(9) 0.008(7) 0.023(7) 0.015(6)
O4 0.147(8) 0.129(7) 0.186(9) 0.015(8) 0.033(8) 0.018(7)
O5 0.076(5) 0.093(6) 0.077(6) 0.061(5) 0.032(5) 0.041(5)
O6 0.061(3) 0.059(3) 0.086(4) 0.000 0.017(3) 0.000
C1 0.0312(19) 0.0254(16) 0.0131(17) -0.0047(12) -0.0063(13) -0.0028(13)
C2 0.0321(19) 0.0238(16) 0.0130(17) -0.0054(12) -0.0043(13) -0.0017(14)
C3 0.0282(17) 0.0126(14) 0.0134(16) -0.0019(11) -0.0065(13) 0.0004(12)
C4 0.0320(18) 0.0113(14) 0.0117(16) -0.0015(11) -0.0086(13) 0.0020(12)
C5 0.038(2) 0.0326(18) 0.0127(17) -0.0082(14) -0.0005(14) -0.0111(15)
C6 0.036(2) 0.0289(17) 0.0196(18) -0.0053(14) -0.0023(15) -0.0128(15)
C7 0.0317(18) 0.0117(14) 0.0100(16) -0.0001(11) -0.0126(13) 0.0027(12)
C8 0.052(2) 0.0311(18) 0.0093(16) 0.0010(13) -0.0062(15) -0.0170(16)
C9 0.049(2) 0.0277(17) 0.0194(18) -0.0044(14) -0.0062(16) -0.0209(16)
C10 0.0298(19) 0.0205(16) 0.0190(18) 0.0045(13) -0.0077(14) -0.0018(13)
C11 0.034(2) 0.0255(17) 0.0178(18) 0.0084(13) -0.0063(14) -0.0021(14)
C12 0.0280(18) 0.0171(15) 0.0160(17) 0.0032(12) -0.0073(14) -0.0007(12)
C13 0.0269(17) 0.0179(15) 0.0116(15) 0.0013(12) -0.0078(13) 0.0016(12)
C14 0.0311(19) 0.0179(15) 0.0188(17) 0.0073(12) -0.0087(14) -0.0022(13)
C15 0.0267(17) 0.0206(15) 0.0149(17) 0.0056(12) -0.0102(13) -0.0027(13)
C16 0.0305(18) 0.0124(14) 0.0113(16) -0.0030(11) -0.0105(13) 0.0006(12)
C17 0.0324(18) 0.0098(13) 0.0130(16) 0.0001(11) -0.0099(13) -0.0025(12)
C18 0.0270(17) 0.0129(14) 0.0160(16) 0.0025(12) -0.0097(13) 0.0014(12)
C19 0.026(2) 0.015(2) 0.010(2) 0.000 -0.0086(17) 0.000
C20 0.027(2) 0.014(2) 0.013(2) 0.000 -0.0070(18) 0.000
C21 0.118(7) 0.080(6) 0.158(8) -0.031(6) -0.001(7) 0.013(6)
C22 0.121(8) 0.089(7) 0.165(8) -0.013(7) -0.007(7) 0.022(7)
C23 0.126(7) 0.086(6) 0.161(8) -0.017(6) -0.002(7) 0.026(6)
C24 0.106(7) 0.086(6) 0.147(7) -0.020(6) 0.002(7) 0.013(6)
C25 0.109(6) 0.083(5) 0.149(6) -0.024(5) 0.001(6) 0.004(5)
C26 0.118(7) 0.091(6) 0.168(7) -0.014(6) 0.008(6) 0.009(6)
C27 0.114(7) 0.088(7) 0.167(8) -0.016(7) 0.001(7) 0.014(6)
C28 0.118(7) 0.090(6) 0.161(8) -0.024(6) -0.001(7) 0.011(6)
C29 0.145(8) 0.117(7) 0.183(9) 0.014(7) 0.039(7) 0.028(7)
C30 0.141(8) 0.112(7) 0.181(9) 0.021(7) 0.033(7) 0.026(6)
C31 0.138(7) 0.120(7) 0.177(8) 0.012(7) 0.034(7) 0.003(6)
C32 0.122(7) 0.110(6) 0.179(9) 0.017(7) 0.039(7) 0.028(6)
C33 0.138(7) 0.115(7) 0.181(8) 0.008(7) 0.024(7) 0.023(7)
C34 0.136(8) 0.112(7) 0.179(8) 0.011(7) 0.033(7) 0.019(7)
C35 0.143(8) 0.125(8) 0.182(10) 0.019(8) 0.031(8) 0.022(8)
C36 0.139(8) 0.121(8) 0.185(9) 0.016(8) 0.036(8) 0.023(7)
C37 0.113(7) 0.056(5) 0.084(7) -0.001(5) 0.020(6) 0.024(5)
C38 0.0274(18) 0.0260(18) 0.0258(19) 0.0030(10) -0.0005(10) 0.0027(10)
C39 0.112(10) 0.077(7) 0.077(9) -0.002(7) 0.020(8) 0.017(7)
C40 0.116(8) 0.063(6) 0.098(7) -0.031(6) 0.050(6) -0.019(6)
C41 0.108(7) 0.075(6) 0.084(6) -0.001(5) 0.014(6) 0.003(6)
C42 0.139(9) 0.076(7) 0.129(9) -0.021(7) 0.038(8) -0.008(7)
S1 0.145(7) 0.149(7) 0.120(6) -0.023(6) 0.007(6) 0.008(6)
S2 0.116(5) 0.109(5) 0.063(4) -0.020(4) 0.015(4) 0.041(4)
O7 0.104(6) 0.097(6) 0.041(4) 0.028(4) -0.007(4) 0.039(5)
C43 0.137(8) 0.121(7) 0.096(7) -0.002(7) 0.004(7) 0.020(7)
C44 0.122(8) 0.094(7) 0.081(8) -0.016(7) 0.010(7) 0.022(7)

loop_
_atom_type_symbol
_atom_type_description
_atom_type_scat_dispersion_real
_atom_type_scat_dispersion_imag
_atom_type_scat_source
C C 0.0181 0.0091 'International Tables Vol C Tables 4.2.6.8 and 6.1.1.4'
H H 0.0000 0.0000 'International Tables Vol C Tables 4.2.6.8 and 6.1.1.4'
N N 0.0311 0.0180 'International Tables Vol C Tables 4.2.6.8 and 6.1.1.4'
O O 0.0492 0.0322 'International Tables Vol C Tables 4.2.6.8 and 6.1.1.4'
S S 0.3331 0.5567 'International Tables Vol C Tables 4.2.6.8 and 6.1.1.4'

loop_
_geom_angle_atom_site_label_1
_geom_angle_atom_site_label_2
_geom_angle_atom_site_label_3
_geom_angle
_geom_angle_site_symmetry_1
_geom_angle_site_symmetry_3
C3 N1 C1 114.8(3) . .
C2 N2 C1 114.7(3) . .
C3 N3 C2 114.3(3) . .
C1 N4 H4A 120.0 . .
C1 N4 H4B 120.0 . .
H4A N4 H4B 120.0 . .
C2 N5 H5A 120.0 . .
C2 N5 H5B 120.0 . .
H5A N5 H5B 120.0 . .
C12 N6 C10 114.6(3) . .
C11 N7 C10 114.8(3) . .
C12 N8 C11 114.2(3) . .
C10 N9 H9A 120.0 . .
C10 N9 H9B 120.0 . .
H9A N9 H9B 120.0 . .
C11 N10 H10A 120.0 . .
C11 N10 H10B 120.0 . .
H10A N10 H10B 120.0 . .
C37 N11 C39 125.8(10) . .
C37 N11 C38 103.1(7) . .
C39 N11 C38 131.0(10) . .
C37 N11 H44A 130.8 . .
C39 N11 H44A 46.0 . .
C38 N11 H44A 102.1 . .
C37 N11 H44C 81.7 . .
C39 N11 H44C 47.6 . .
C38 N11 H44C 162.5 . .
H44A N11 H44C 86.6 . .
C37 N11 H44D 86.4 . .
C39 N11 H44D 39.7 . .
C38 N11 H44D 170.0 . .
H44A N11 H44D 73.2 . .
H44C N11 H44D 14.7 . .
C37 N11 H44E 130.0 . .
C39 N11 H44E 53.0 . .
C38 N11 H44E 98.2 . .
H44A N11 H44E 86.5 . .
H44C N11 H44E 66.8 . .
H44D N11 H44E 72.8 . .
C40 N12 C40 53.4(10) 2_656 .
C40 N12 C42 178.2(9) 2_656 .
C40 N12 C42 128.2(8) . .
C40 N12 C42 128.2(8) 2_656 2_656
C40 N12 C42 178.2(9) . 2_656
C42 N12 C42 50.2(13) . 2_656
C40 N12 C41 65.7(7) 2_656 .
C40 N12 C41 119.0(8) . .
C42 N12 C41 112.8(9) . .
C42 N12 C41 62.6(9) 2_656 .
C40 N12 C41 119.0(8) 2_656 2_656
C40 N12 C41 65.7(7) . 2_656
C42 N12 C41 62.6(9) . 2_656
C42 N12 C41 112.8(9) 2_656 2_656
C41 N12 C41 175.3(12) . 2_656
C24 O1 C21 113.6(14) . .
C28 O2 C25 116.6(13) . .
C29 O3 C32 103.6(11) . .
C29 O3 H35A 101.1 . .
C32 O3 H35A 84.7 . .
C29 O3 H35B 27.2 . .
C32 O3 H35B 113.7 . .
H35A O3 H35B 77.1 . .
C29 O3 H36A 113.0 . .
C32 O3 H36A 67.0 . .
H35A O3 H36A 139.5 . .
H35B O3 H36A 140.0 . .
C36 O4 C33 106.6(18) . .
C40 O6 C40 56.8(10) . 2_656
N4 C1 N2 118.2(3) . .
N4 C1 N1 116.8(3) . .
N2 C1 N1 124.9(3) . .
N5 C2 N2 118.0(3) . .
N5 C2 N3 117.0(3) . .
N2 C2 N3 125.0(3) . .
N1 C3 N3 126.3(3) . .
N1 C3 C4 116.9(3) . .
N3 C3 C4 116.9(3) . .
C5 C4 C9 119.0(3) . .
C5 C4 C3 120.9(3) . .
C9 C4 C3 120.0(3) . .
C4 C5 C6 121.1(3) . .
C4 C5 H5 119.4 . .
C6 C5 H5 119.4 . .
C7 C6 C5 120.1(3) . .
C7 C6 H6 119.9 . .
C5 C6 H6 119.9 . .
C8 C7 C6 118.3(3) . .
C8 C7 C19 121.8(3) . .
C6 C7 C19 119.9(3) . .
C7 C8 C9 120.9(3) . .
C7 C8 H8 119.5 . .
C9 C8 H8 119.5 . .
C4 C9 C8 120.4(3) . .
C4 C9 H9 119.8 . .
C8 C9 H9 119.8 . .
N9 C10 N7 117.4(3) . .
N9 C10 N6 118.4(3) . .
N7 C10 N6 124.2(3) . .
N10 C11 N7 118.3(3) . .
N10 C11 N8 116.4(3) . .
N7 C11 N8 125.4(3) . .
N6 C12 N8 126.9(3) . .
N6 C12 C13 118.4(3) . .
N8 C12 C13 114.7(3) . .
C14 C13 C18 119.3(3) . .
C14 C13 C12 120.7(3) . .
C18 C13 C12 120.0(3) . .
C13 C14 C15 121.1(3) . .
C13 C14 H14 119.5 . .
C15 C14 H14 119.5 . .
C14 C15 C16 120.0(3) . .
C14 C15 H15 120.0 . .
C16 C15 H15 120.0 . .
C15 C16 C17 119.2(3) . .
C15 C16 C20 121.0(3) . .
C17 C16 C20 119.8(3) . .
C18 C17 C16 120.6(3) . .
C18 C17 H17 119.7 . .
C16 C17 H17 119.7 . .
C17 C18 C13 119.8(3) . .
C17 C18 H18 120.1 . .
C13 C18 H18 120.1 . .
C20 C19 C7 121.18(18) . .
C20 C19 C7 121.18(18) . 2_655
C7 C19 C7 117.6(4) . 2_655
C19 C20 C16 121.65(18) . 2_655
C19 C20 C16 121.65(18) . .
C16 C20 C16 116.7(4) 2_655 .
O1 C21 C22 103.5(13) . .
O1 C21 H21A 111.1 . .
C22 C21 H21A 111.1 . .
O1 C21 H21B 111.1 . .
C22 C21 H21B 111.1 . .
H21A C21 H21B 109.0 . .
C21 C22 C23 106.7(10) . .
C21 C22 H22A 110.4 . .
C23 C22 H22A 110.4 . .
C21 C22 H22B 110.4 . .
C23 C22 H22B 110.4 . .
H22A C22 H22B 108.6 . .
C22 C23 C24 104.3(10) . .
C22 C23 H23A 110.9 . .
C24 C23 H23A 110.9 . .
C22 C23 H23B 110.9 . .
C24 C23 H23B 110.9 . .
H23A C23 H23B 108.9 . .
O1 C24 C23 106.2(13) . .
O1 C24 H24A 110.5 . .
C23 C24 H24A 110.5 . .
O1 C24 H24B 110.5 . .
C23 C24 H24B 110.5 . .
H24A C24 H24B 108.7 . .
O2 C25 C26 100.1(12) . .
O2 C25 H25A 111.8 . .
C26 C25 H25A 111.8 . .
O2 C25 H25B 111.8 . .
C26 C25 H25B 111.8 . .
H25A C25 H25B 109.5 . .
C25 C26 C27 104.0(10) . .
C25 C26 H26A 110.9 . .
C27 C26 H26A 110.9 . .
C25 C26 H26B 110.9 . .
C27 C26 H26B 110.9 . .
H26A C26 H26B 109.0 . .
C26 C27 C28 104.5(11) . .
C26 C27 H27A 110.9 . .
C28 C27 H27A 110.9 . .
C26 C27 H27B 110.9 . .
C28 C27 H27B 110.9 . .
H27A C27 H27B 108.9 . .
O2 C28 C27 102.5(12) . .
O2 C28 H28A 111.3 . .
C27 C28 H28A 111.3 . .
O2 C28 H28B 111.3 . .
C27 C28 H28B 111.3 . .
H28A C28 H28B 109.2 . .
O3 C29 C30 109.3(9) . .
O3 C29 H29A 109.8 . .
C30 C29 H29A 109.8 . .
O3 C29 H29B 109.8 . .
C30 C29 H29B 109.8 . .
H29A C29 H29B 108.3 . .
O3 C29 H35B 47.9 . .
C30 C29 H35B 100.8 . .
H29A C29 H35B 147.7 . .
H29B C29 H35B 69.2 . .
C29 C30 C31 102.0(8) . .
C29 C30 H30A 111.4 . .
C31 C30 H30A 111.4 . .
C29 C30 H30B 111.4 . .
C31 C30 H30B 111.4 . .
H30A C30 H30B 109.2 . .
C29 C30 H34A 132.8 . .
C31 C30 H34A 72.3 . .
H30A C30 H34A 114.2 . .
H30B C30 H34A 40.9 . .
C32 C31 C30 101.2(9) . .
C32 C31 H31A 111.5 . .
C30 C31 H31A 111.5 . .
C32 C31 H31B 111.5 . .
C30 C31 H31B 111.5 . .
H31A C31 H31B 109.3 . .
C32 C31 H34A 128.6 . .
C30 C31 H34A 30.5 . .
H31A C31 H34A 86.7 . .
H31B C31 H34A 105.8 . .
C32 C31 H34B 133.3 . .
C30 C31 H34B 99.2 . .
H31A C31 H34B 22.1 . .
H31B C31 H34B 99.0 . .
H34A C31 H34B 70.3 . .
O3 C32 C31 102.7(10) . .
O3 C32 H32A 111.2 . .
C31 C32 H32A 111.2 . .
O3 C32 H32B 111.2 . .
C31 C32 H32B 111.2 . .
H32A C32 H32B 109.1 . .
O3 C32 H36A 52.6 . .
C31 C32 H36A 146.2 . .
H32A C32 H36A 100.2 . .
H32B C32 H36A 67.4 . .
O3 C32 H36B 97.9 . .
C31 C32 H36B 139.5 . .
H32A C32 H36B 28.2 . .
H32B C32 H36B 92.7 . .
H36A C32 H36B 72.6 . .
O4 C33 C34 108.0(11) . .
O4 C33 H33A 110.1 . .
C34 C33 H33A 110.1 . .
O4 C33 H33B 110.1 . .
C34 C33 H33B 110.1 . .
H33A C33 H33B 108.4 . .
C35 C34 C33 104.2(10) . .
C35 C34 H34A 108.9 . .
C33 C34 H34A 112.5 . .
C35 C34 H34B 111.7 . .
C33 C34 H34B 110.5 . .
H34A C34 H34B 109.0 . .
C34 C35 C36 103.8(11) . .
C34 C35 H35A 110.5 . .
C36 C35 H35A 108.5 . .
C34 C35 H35B 112.9 . .
C36 C35 H35B 112.1 . .
H35A C35 H35B 109.0 . .
O4 C36 C35 106.2(12) . .
O4 C36 H36A 111.3 . .
C35 C36 H36A 110.6 . .
O4 C36 H36B 107.1 . .
C35 C36 H36B 112.8 . .
H36A C36 H36B 108.8 . .
O5 C37 N11 108.5(9) . .
O5 C37 C37 116.2(10) . 5_766
N11 C37 C37 129.8(9) . 5_766
O5 C37 H37 125.8 . .
N11 C37 H37 125.7 . .
C37 C37 H37 21.7 5_766 .
O5 C37 H44C 145.4 . .
N11 C37 H44C 40.0 . .
C37 C37 H44C 90.2 5_766 .
H37 C37 H44C 87.1 . .
N11 C38 H38A 110.1 . .
N11 C38 H38B 111.2 . .
H38A C38 H38B 109.5 . .
N11 C38 H38C 107.1 . .
H38A C38 H38C 109.5 . .
H38B C38 H38C 109.5 . .
N11 C39 H44A 57.4 . .
H39A C39 H44A 70.2 . .
H39B C39 H44A 85.2 . .
H39C C39 H44A 163.8 . .
N11 C39 H44B 104.2 . .
H39A C39 H44B 140.5 . .
H39B C39 H44B 37.6 . .
H39C C39 H44B 77.1 . .
H44A C39 H44B 113.9 . .
N11 C39 H44C 45.6 . .
H39A C39 H44C 104.3 . .
H39B C39 H44C 144.1 . .
H39C C39 H44C 69.1 . .
H44A C39 H44C 95.0 . .
H44B C39 H44C 114.0 . .
N11 C39 H44D 51.2 . .
H39A C39 H44D 89.7 . .
H39B C39 H44D 157.6 . .
H39C C39 H44D 72.9 . .
H44A C39 H44D 90.9 . .
H44B C39 H44D 128.2 . .
H44C C39 H44D 14.6 . .
N11 C39 H44E 65.0 . .
H39A C39 H44E 174.1 . .
H39B C39 H44E 71.6 . .
H39C C39 H44E 75.2 . .
H44A C39 H44E 104.2 . .
H44B C39 H44E 43.2 . .
H44C C39 H44E 73.6 . .
H44D C39 H44E 88.2 . .
N11 C39 H44F 97.9 . .
H39A C39 H44F 81.5 . .
H39B C39 H44F 36.9 . .
H39C C39 H44F 143.9 . .
H44A C39 H44F 52.1 . .
H44B C39 H44F 73.7 . .
H44C C39 H44F 143.2 . .
H44D C39 H44F 142.8 . .
H44E C39 H44F 96.8 . .
C40 C40 O6 61.6(5) 2_656 .
C40 C40 N12 63.3(5) 2_656 .
O6 C40 N12 124.9(9) . .
C40 C40 C41 126.8(6) 2_656 2_656
O6 C40 C41 171.6(9) . 2_656
N12 C40 C41 63.5(5) . 2_656
C40 C40 H40A 179.1 2_656 .
O6 C40 H40A 117.5 . .
N12 C40 H40A 117.6 . .
C41 C40 H40A 54.1 2_656 .
N12 C41 C40 50.9(5) . 2_656
N12 C41 C42 57.1(6) . 2_656
C40 C41 C42 107.9(8) 2_656 2_656
N12 C41 H41A 109.2 . .
C40 C41 H41A 58.4 2_656 .
C42 C41 H41A 166.3 2_656 .
N12 C41 H41B 109.4 . .
C40 C41 H41B 124.3 2_656 .
C42 C41 H41B 78.1 2_656 .
H41A C41 H41B 109.5 . .
N12 C41 H41C 109.7 . .
C40 C41 H41C 126.0 2_656 .
C42 C41 H41C 77.4 2_656 .
H41A C41 H41C 109.5 . .
H41B C41 H41C 109.5 . .
C42 C42 N12 64.9(7) 2_656 .
C42 C42 C41 125.3(6) 2_656 2_656
N12 C42 C41 60.4(6) . 2_656
C42 C42 H42A 174.7 2_656 .
N12 C42 H42A 109.9 . .
C41 C42 H42A 49.5 2_656 .
C42 C42 H42B 72.5 2_656 .
N12 C42 H42B 109.3 . .
C41 C42 H42B 125.2 2_656 .
H42A C42 H42B 109.5 . .
C42 C42 H42C 73.9 2_656 .
N12 C42 H42C 109.3 . .
C41 C42 H42C 124.9 2_656 .
H42A C42 H42C 109.5 . .
H42B C42 H42C 109.5 . .
O7 S1 C44 103.7(9) . .
O7 S1 C43 112.8(9) . .
C44 S1 C43 95.9(8) . .
O7 S1 H38A 32.6 . .
C44 S1 H38A 102.7 . .
C43 S1 H38A 80.7 . .
O7 S1 H38B 97.8 . .
C44 S1 H38B 86.2 . .
C43 S1 H38B 20.6 . .
H38A S1 H38B 65.3 . .
O7 S1 H38C 79.1 . .
C44 S1 H38C 174.5 . .
C43 S1 H38C 78.6 . .
H38A S1 H38C 77.1 . .
H38B S1 H38C 88.7 . .
O7 S1 H43A 107.7 . .
C44 S1 H43A 125.5 . .
C43 S1 H43A 30.7 . .
H38A S1 H43A 83.1 . .
H38B S1 H43A 46.7 . .
H38C S1 H43A 49.0 . .
O7 S1 H44A 132.3 . .
C44 S1 H44A 32.5 . .
C43 S1 H44A 94.9 . .
H38A S1 H44A 134.8 . .
H38B S1 H44A 96.4 . .
H38C S1 H44A 146.6 . .
H43A S1 H44A 115.0 . .
O7 S2 C43 109.2(7) . .
O7 S2 C44 99.1(8) . .
C43 S2 C44 97.1(8) . .
O7 S2 H38A 31.5 . .
C43 S2 H38A 97.5 . .
C44 S2 H38A 130.3 . .
O7 S2 H38B 107.1 . .
C43 S2 H38B 2.3 . .
C44 S2 H38B 96.6 . .
H38A S2 H38B 96.1 . .
O7 S2 H43F 132.6 . .
C43 S2 H43F 33.4 . .
C44 S2 H43F 110.6 . .
H38A S2 H43F 107.5 . .
H38B S2 H43F 35.7 . .
O7 S2 H44E 117.9 . .
C43 S2 H44E 112.1 . .
C44 S2 H44E 32.7 . .
H38A S2 H44E 145.9 . .
H38B S2 H44E 112.8 . .
H43F S2 H44E 106.6 . .
S1 O7 S2 56.5(6) . .
S1 O7 H38A 81.2 . .
S2 O7 H38A 41.4 . .
S2 C43 S1 47.0(5) . .
S2 C43 H38B 3.5 . .
S1 C43 H38B 43.6 . .
S2 C43 H43A 110.8 . .
S1 C43 H43A 78.5 . .
H38B C43 H43A 107.8 . .
S2 C43 H43B 106.8 . .
S1 C43 H43B 152.1 . .
H38B C43 H43B 109.9 . .
H43A C43 H43B 109.5 . .
S2 C43 H43C 110.9 . .
S1 C43 H43C 91.8 . .
H38B C43 H43C 110.7 . .
H43A C43 H43C 109.5 . .
H43B C43 H43C 109.5 . .
S2 C43 H43D 123.9 . .
S1 C43 H43D 110.5 . .
H38B C43 H43D 122.6 . .
H43A C43 H43D 35.5 . .
H43B C43 H43D 74.0 . .
H43C C43 H43D 121.7 . .
S2 C43 H43E 126.2 . .
S1 C43 H43E 110.5 . .
H38B C43 H43E 126.9 . .
H43A C43 H43E 108.6 . .
H43B C43 H43E 92.7 . .
H43C C43 H43E 19.1 . .
H43D C43 H43E 109.5 . .
S2 C43 H43F 60.4 . .
S1 C43 H43F 107.4 . .
H38B C43 H43F 63.9 . .
H43A C43 H43F 136.0 . .
H43B C43 H43F 48.0 . .
H43C C43 H43F 113.8 . .
H43D C43 H43F 109.5 . .
H43E C43 H43F 109.5 . .
S1 C44 S2 46.8(5) . .
S1 C44 H44A 67.1 . .
S2 C44 H44A 108.3 . .
S1 C44 H44B 145.3 . .
S2 C44 H44B 110.1 . .
H44A C44 H44B 109.5 . .
S1 C44 H44C 103.8 . .
S2 C44 H44C 110.0 . .
H44A C44 H44C 109.5 . .
H44B C44 H44C 109.5 . .
S1 C44 H44D 107.6 . .
S2 C44 H44D 125.3 . .
H44A C44 H44D 95.0 . .
H44B C44 H44D 107.1 . .
H44C C44 H44D 17.3 . .
S1 C44 H44E 111.2 . .
S2 C44 H44E 64.4 . .
H44A C44 H44E 154.1 . .
H44B C44 H44E 56.1 . .
H44C C44 H44E 96.1 . .
H44D C44 H44E 109.5 . .
S1 C44 H44F 109.6 . .
S2 C44 H44F 124.1 . .
H44A C44 H44F 52.1 . .
H44B C44 H44F 57.4 . .
H44C C44 H44F 125.8 . .
H44D C44 H44F 109.5 . .
H44E C44 H44F 109.5 . .

loop_
_geom_bond_atom_site_label_1
_geom_bond_atom_site_label_2
_geom_bond_distance
_geom_bond_site_symmetry_2
N1 C3 1.319(5) .
N1 C1 1.360(4) .
N2 C2 1.340(5) .
N2 C1 1.348(5) .
N3 C3 1.340(5) .
N3 C2 1.364(4) .
N4 C1 1.327(5) .
N4 H4A 0.8600 .
N4 H4B 0.8600 .
N5 C2 1.338(5) .
N5 H5A 0.8600 .
N5 H5B 0.8600 .
N6 C12 1.324(5) .
N6 C10 1.358(4) .
N7 C11 1.341(5) .
N7 C10 1.349(5) .
N8 C12 1.324(5) .
N8 C11 1.347(5) .
N9 C10 1.330(5) .
N9 H9A 0.8600 .
N9 H9B 0.8600 .
N10 C11 1.333(5) .
N10 H10A 0.8600 .
N10 H10B 0.8600 .
N11 C37 1.361(9) .
N11 C39 1.438(8) .
N11 C38 1.448(8) .
N12 C40 1.293(8) 2_656
N12 C40 1.293(8) .
N12 C42 1.441(8) .
N12 C42 1.441(8) 2_656
N12 C41 1.492(8) .
N12 C41 1.492(8) 2_656
O1 C24 1.430(10) .
O1 C21 1.437(10) .
O2 C28 1.418(10) .
O2 C25 1.447(10) .
O3 C29 1.432(9) .
O3 C32 1.456(9) .
O4 C36 1.428(10) .
O4 C33 1.432(10) .
O5 C37 1.249(9) .
O6 C40 1.220(8) .
O6 C40 1.220(8) 2_656
C3 C4 1.499(4) .
C4 C5 1.371(5) .
C4 C9 1.386(5) .
C5 C6 1.396(5) .
C5 H5 0.9300 .
C6 C7 1.395(5) .
C6 H6 0.9300 .
C7 C8 1.389(5) .
C7 C19 1.487(4) .
C8 C9 1.389(5) .
C8 H8 0.9300 .
C9 H9 0.9300 .
C12 C13 1.490(4) .
C13 C14 1.384(5) .
C13 C18 1.405(5) .
C14 C15 1.391(5) .
C14 H14 0.9300 .
C15 C16 1.394(5) .
C15 H15 0.9300 .
C16 C17 1.399(5) .
C16 C20 1.490(4) .
C17 C18 1.394(4) .
C17 H17 0.9300 .
C18 H18 0.9300 .
C19 C20 1.347(7) .
C19 C7 1.487(4) 2_655
C20 C16 1.490(4) 2_655
C21 C22 1.522(10) .
C21 H21A 0.9700 .
C21 H21B 0.9700 .
C22 C23 1.526(10) .
C22 H22A 0.9700 .
C22 H22B 0.9700 .
C23 C24 1.535(10) .
C23 H23A 0.9700 .
C23 H23B 0.9700 .
C24 H24A 0.9700 .
C24 H24B 0.9700 .
C25 C26 1.524(10) .
C25 H25A 0.9700 .
C25 H25B 0.9700 .
C26 C27 1.531(10) .
C26 H26A 0.9700 .
C26 H26B 0.9700 .
C27 C28 1.533(10) .
C27 H27A 0.9700 .
C27 H27B 0.9700 .
C28 H28A 0.9700 .
C28 H28B 0.9700 .
C29 C30 1.532(9) .
C29 H29A 0.9700 .
C29 H29B 0.9700 .
C29 H35B 0.6773 .
C30 C31 1.556(9) .
C30 H30A 0.9700 .
C30 H30B 0.9700 .
C30 H34A 0.8100 .
C31 C32 1.534(10) .
C31 H31A 0.9700 .
C31 H31B 0.9700 .
C32 H32A 0.9700 .
C32 H32B 0.9700 .
C32 H36B 1.0293 .
C33 H33A 0.9700 .
C33 H33B 0.9700 .
C34 C35 1.534(10) .
C34 H34A 0.9700 .
C34 H34B 0.9700 .
C35 C36 1.540(10) .
C35 H35A 0.9700 .
C35 H35B 0.9700 .
C36 H36A 0.9700 .
C36 H36B 0.9700 .
C37 C37 1.98(2) 5_766
C37 H37 0.9300 .
C38 H38A 0.9600 .
C38 H38B 0.9600 .
C38 H38C 0.9600 .
C39 H39A 0.9600 .
C39 H39B 0.9600 .
C39 H39C 0.9600 .
C40 C40 1.16(2) 2_656
C40 C41 1.519(15) 2_656
C40 H40A 0.9600 .
C41 C40 1.519(15) 2_656
C41 C42 1.52(2) 2_656
C41 H41A 0.9599 .
C41 H41B 0.9599 .
C41 H41C 0.9600 .
C42 C42 1.22(3) 2_656
C42 C41 1.52(2) 2_656
C42 H42A 0.9600 .
C42 H42B 0.9600 .
C42 H42C 0.9600 .
S1 O7 1.420(9) .
S1 C44 1.760(9) .
S1 C43 1.774(9) .
S1 H38A 1.5349 .
S1 H38B 1.3589 .
S1 H38C 0.8128 .
S1 H43A 1.8414 .
S1 H44A 1.6442 .
S2 O7 1.531(8) .
S2 C43 1.738(9) .
S2 C44 1.761(9) .
S2 H38A 1.0592 .
S2 H38B 1.0485 .
S2 H43F 1.5156 .
S2 H44E 1.6016 .
O7 H38A 0.8366 .
C43 H38B 0.6921 .
C43 H43A 0.9601 .
C43 H43B 0.9599 .
C43 H43C 0.9600 .
C43 H43D 0.9600 .
C43 H43E 0.9600 .
C43 H43F 0.9599 .
C44 H44A 0.9600 .
C44 H44B 0.9599 .
C44 H44C 0.9600 .
C44 H44D 0.9599 .
C44 H44E 0.9600 .
C44 H44F 0.9600 .

loop_
_geom_hbond_atom_site_label_D
_geom_hbond_atom_site_label_H
_geom_hbond_atom_site_label_A
_geom_hbond_distance_DH
_geom_hbond_distance_HA
_geom_hbond_distance_DA
_geom_hbond_angle_DHA
_geom_hbond_site_symmetry_A
N5 H5A O7 0.86 2.02 2.856(8) 165.1 4_656
N10 H10B O6 0.86 2.13 2.873(5) 144.0 .
N4 H4A N7 0.86 2.07 2.924(4) 175.8 4_656
N4 H4B N6 0.86 2.13 2.986(4) 176.6 7_666
N5 H5B N3 0.86 2.23 3.030(5) 154.0 2_656
N9 H9A N2 0.86 2.35 3.193(4) 167.2 4_646
N9 H9B N1 0.86 2.56 3.385(4) 160.4 7_666
